data_7036417
loop_
_publ_author_name
'Klose, Annika'
'Kehr, Gerald'
'Daniliuc, Constantin G.'
'Erker, Gerhard'

_publ_section_title
;
 Phosphole formation by 1,1-carboboration - reactions of bis-alkynyl
 phosphanes with a frustrated P/B Lewis pair.
;
_journal_issue 5
_journal_name_full 'Dalton transactions (Cambridge, England : 2003)'
_journal_page_first 2023
_journal_page_last 2030
_journal_paper_doi 10.1039/c5dt03055b
_journal_volume 45
_journal_year 2016
_chemical_formula_sum 'C71 H65 B Cl4 F10 P2'
_chemical_formula_weight 1322.78
_chemical_name_systematic
; 
 ? 
;
_space_group_IT_number 2
_symmetry_cell_setting triclinic
_symmetry_space_group_name_Hall '-P 1'
_symmetry_space_group_name_H-M 'P -1'
_atom_sites_solution_hydrogens geom
_atom_sites_solution_primary direct
_atom_sites_solution_secondary difmap
_audit_creation_method SHELXL-97
_audit_update_record
;
2015-08-03 deposited with the CCDC.
2015-09-03 downloaded from the CCDC.
;
_cell_angle_alpha 93.009(2)
_cell_angle_beta 96.384(2)
_cell_angle_gamma 109.293(2)
_cell_formula_units_Z 2
_cell_length_a 11.1621(3)
_cell_length_b 15.9872(4)
_cell_length_c 19.7607(6)
_cell_measurement_reflns_used 10989
_cell_measurement_temperature 223(2)
_cell_measurement_theta_max 68.25
_cell_measurement_theta_min 0.88
_cell_volume 3292.64(16)
_computing_cell_refinement 'Collect (Nonius B.V., 1998)'
_computing_data_collection 'Collect (Nonius B.V., 1998)'
_computing_data_reduction 'Denzo-SMN (Otwinowski & Minor, 1997)'
_computing_molecular_graphics 'XP (BrukerAXS, 2000)'
_computing_publication_material 'SHELXL-97 (Sheldrick, 1997)'
_computing_structure_refinement 'SHELXL-97 (Sheldrick, 1997)'
_computing_structure_solution 'SHELXS-97 (Sheldrick, 1990)'
_diffrn_ambient_temperature 223(2)
_diffrn_measured_fraction_theta_full 0.971
_diffrn_measured_fraction_theta_max 0.971
_diffrn_measurement_device_type 'Nonius KappaCCD APEXII'
_diffrn_measurement_method '\w and \f scans'
_diffrn_radiation_monochromator graphite
_diffrn_radiation_source 'fine-focus sealed tube'
_diffrn_radiation_type CuK\a
_diffrn_radiation_wavelength 1.54178
_diffrn_reflns_av_R_equivalents 0.062
_diffrn_reflns_av_sigmaI/netI 0.0371
_diffrn_reflns_limit_h_max 13
_diffrn_reflns_limit_h_min 0
_diffrn_reflns_limit_k_max 18
_diffrn_reflns_limit_k_min -18
_diffrn_reflns_limit_l_max 23
_diffrn_reflns_limit_l_min -23
_diffrn_reflns_number 49077
_diffrn_reflns_theta_full 67.48
_diffrn_reflns_theta_max 67.48
_diffrn_reflns_theta_min 3.88
_exptl_absorpt_coefficient_mu 2.683
_exptl_absorpt_correction_T_max 0.9238
_exptl_absorpt_correction_T_min 0.7752
_exptl_absorpt_correction_type multi-scan
_exptl_absorpt_process_details 'Denzo (Otwinowski, Borek, Majewski & Minor, 2003)'
_exptl_crystal_colour yellow
_exptl_crystal_density_diffrn 1.334
_exptl_crystal_density_method 'not measured'
_exptl_crystal_description needle
_exptl_crystal_F_000 1368
_exptl_crystal_size_max 0.10
_exptl_crystal_size_mid 0.07
_exptl_crystal_size_min 0.03
_refine_diff_density_max 0.825
_refine_diff_density_min -0.474
_refine_diff_density_rms 0.047
_refine_ls_extinction_method none
_refine_ls_goodness_of_fit_ref 1.045
_refine_ls_hydrogen_treatment mixed
_refine_ls_matrix_type full
_refine_ls_number_parameters 862
_refine_ls_number_reflns 11528
_refine_ls_number_restraints 124
_refine_ls_restrained_S_all 1.122
_refine_ls_R_factor_all 0.0699
_refine_ls_R_factor_gt 0.0520
_refine_ls_shift/su_max 0.001
_refine_ls_shift/su_mean 0.000
_refine_ls_structure_factor_coef Fsqd
_refine_ls_weighting_details 'calc w=1/[\s^2^(Fo^2^)+(0.0632P)^2^+2.1804P] where P=(Fo^2^+2Fc^2^)/3'
_refine_ls_weighting_scheme calc
_refine_ls_wR_factor_gt 0.1320
_refine_ls_wR_factor_ref 0.1440
_reflns_number_gt 8811
_reflns_number_total 11528
_reflns_threshold_expression >2sigma(I)
_cod_data_source_file c5dt03055b2.cif
_cod_data_source_block erk7601
_cod_depositor_comments 'Adding full bibliography for 7036415--7036417.cif.'
_cod_original_sg_symbol_H-M P-1
_cod_database_code 7036417

loop_
_symmetry_equiv_pos_as_xyz
'x, y, z'
'-x, -y, -z'

loop_
_atom_site_label
_atom_site_type_symbol
_atom_site_fract_x
_atom_site_fract_y
_atom_site_fract_z
_atom_site_U_iso_or_equiv
_atom_site_adp_type
_atom_site_occupancy
_atom_site_symmetry_multiplicity
_atom_site_calc_flag
_atom_site_refinement_flags
_atom_site_disorder_assembly
_atom_site_disorder_group
P1 P 0.24791(7) 0.47238(4) 0.21179(4) 0.03727(17) Uani 1 1 d . . .
P2 P 0.15548(7) 0.84167(5) 0.21230(4) 0.04385(19) Uani 1 1 d . . .
H01 H 0.276(3) 0.8841(18) 0.2406(14) 0.041(7) Uiso 1 1 d . . .
B1 B 0.4365(3) 0.7002(2) 0.35014(16) 0.0365(7) Uani 1 1 d . . .
C5 C 0.1490(3) 0.53926(17) 0.21977(13) 0.0365(6) Uani 1 1 d . . .
C4 C 0.2148(2) 0.61220(17) 0.26481(13) 0.0343(6) Uani 1 1 d . . .
C3 C 0.3365(2) 0.61073(17) 0.30259(13) 0.0347(6) Uani 1 1 d . . .
C2 C 0.3556(2) 0.53187(17) 0.28636(13) 0.0355(6) Uani 1 1 d . . .
C6 C 0.1705(3) 0.69198(18) 0.27409(14) 0.0390(6) Uani 1 1 d . . .
H6A H 0.2370 0.7396 0.3039 0.047 Uiso 1 1 calc R . .
H6B H 0.0928 0.6748 0.2963 0.047 Uiso 1 1 calc R . .
C7 C 0.1429(3) 0.7266(2) 0.20490(15) 0.0522(8) Uani 1 1 d . . .
H7A H 0.0562 0.6907 0.1834 0.063 Uiso 1 1 calc R . .
H7B H 0.2032 0.7187 0.1748 0.063 Uiso 1 1 calc R . .
C8 C 0.4663(3) 0.78235(18) 0.30293(14) 0.0378(6) Uani 1 1 d . . .
C9 C 0.4937(3) 0.84598(19) 0.27005(15) 0.0415(6) Uani 1 1 d . . .
C11 C 0.1596(3) 0.35727(18) 0.22567(15) 0.0412(6) Uani 1 1 d . . .
C12 C 0.1626(3) 0.29021(19) 0.17701(16) 0.0458(7) Uani 1 1 d . . .
C13 C 0.0941(3) 0.2016(2) 0.18470(19) 0.0544(8) Uani 1 1 d . . .
H13 H 0.0954 0.1570 0.1521 0.065 Uiso 1 1 calc R . .
C14 C 0.0248(3) 0.1768(2) 0.23824(19) 0.0563(8) Uani 1 1 d . . .
C15 C 0.0241(3) 0.2432(2) 0.28568(18) 0.0551(8) Uani 1 1 d . . .
H15 H -0.0221 0.2273 0.3228 0.066 Uiso 1 1 calc R . .
C16 C 0.0894(3) 0.33328(19) 0.28052(16) 0.0453(7) Uani 1 1 d . . .
C17 C 0.2385(4) 0.3101(2) 0.11727(18) 0.0623(9) Uani 1 1 d . . .
H17A H 0.2190 0.2560 0.0872 0.093 Uiso 1 1 calc R . .
H17B H 0.3294 0.3326 0.1342 0.093 Uiso 1 1 calc R . .
H17C H 0.2158 0.3544 0.0922 0.093 Uiso 1 1 calc R . .
C18 C -0.0484(4) 0.0804(2) 0.2451(2) 0.0767(11) Uani 1 1 d . . .
H18A H -0.0403 0.0693 0.2929 0.115 Uiso 1 1 calc R . .
H18B H -0.0139 0.0427 0.2190 0.115 Uiso 1 1 calc R . .
H18C H -0.1381 0.0672 0.2277 0.115 Uiso 1 1 calc R . .
C19 C 0.0823(3) 0.4004(2) 0.33432(17) 0.0570(8) Uani 1 1 d . . .
H19A H 0.1681 0.4397 0.3522 0.086 Uiso 1 1 calc R . .
H19B H 0.0411 0.3700 0.3711 0.086 Uiso 1 1 calc R . .
H19C H 0.0330 0.4351 0.3144 0.086 Uiso 1 1 calc R . .
C31 C 0.0249(3) 0.51793(17) 0.17572(14) 0.0390(6) Uani 1 1 d . . .
C32 C 0.0100(3) 0.4840(2) 0.10769(15) 0.0487(7) Uani 1 1 d . . .
H32 H 0.0796 0.4744 0.0900 0.058 Uiso 1 1 calc R . .
C33 C -0.1054(3) 0.4641(2) 0.06589(17) 0.0615(9) Uani 1 1 d . . .
H33 H -0.1140 0.4402 0.0204 0.074 Uiso 1 1 calc R . .
C34 C -0.2081(3) 0.4791(2) 0.09046(18) 0.0611(9) Uani 1 1 d . . .
H34 H -0.2857 0.4672 0.0616 0.073 Uiso 1 1 calc R . .
C35 C -0.1959(3) 0.5114(2) 0.15741(18) 0.0582(8) Uani 1 1 d . . .
H35 H -0.2656 0.5218 0.1744 0.070 Uiso 1 1 calc R . .
C36 C -0.0812(3) 0.5290(2) 0.20032(16) 0.0485(7) Uani 1 1 d . . .
H36 H -0.0754 0.5487 0.2466 0.058 Uiso 1 1 calc R . .
C21 C 0.4546(3) 0.49636(17) 0.31461(14) 0.0381(6) Uani 1 1 d . . .
C22 C 0.5264(3) 0.46523(19) 0.27266(16) 0.0472(7) Uani 1 1 d . . .
H22 H 0.5108 0.4664 0.2250 0.057 Uiso 1 1 calc R . .
C23 C 0.6200(3) 0.4327(2) 0.2995(2) 0.0604(9) Uani 1 1 d . . .
H23 H 0.6676 0.4125 0.2702 0.073 Uiso 1 1 calc R . .
C24 C 0.6435(4) 0.4298(2) 0.3688(2) 0.0654(10) Uani 1 1 d . . .
H24 H 0.7086 0.4092 0.3873 0.078 Uiso 1 1 calc R . .
C25 C 0.5712(3) 0.4573(2) 0.41090(18) 0.0610(9) Uani 1 1 d . . .
H25 H 0.5861 0.4543 0.4583 0.073 Uiso 1 1 calc R . .
C26 C 0.4769(3) 0.48946(19) 0.38453(16) 0.0476(7) Uani 1 1 d . . .
H26 H 0.4272 0.5069 0.4141 0.057 Uiso 1 1 calc R . .
C41 C 0.1451(3) 0.8892(2) 0.13177(15) 0.0458(7) Uani 1 1 d . . .
C42 C 0.0928(3) 0.8405(2) 0.06674(16) 0.0538(8) Uani 1 1 d . . .
C43 C 0.0994(3) 0.8884(3) 0.00988(17) 0.0599(9) Uani 1 1 d . . .
H43 H 0.0641 0.8570 -0.0333 0.072 Uiso 1 1 calc R . .
C44 C 0.1552(3) 0.9798(3) 0.01338(17) 0.0584(9) Uani 1 1 d . . .
C45 C 0.2040(3) 1.0250(2) 0.07724(17) 0.0536(8) Uani 1 1 d . . .
H45 H 0.2413 1.0873 0.0806 0.064 Uiso 1 1 calc R . .
C46 C 0.2004(3) 0.9825(2) 0.13658(16) 0.0464(7) Uani 1 1 d . . .
C47 C 0.0310(4) 0.7407(2) 0.05471(19) 0.0757(11) Uani 1 1 d . . .
H47A H -0.0060 0.7242 0.0071 0.114 Uiso 1 1 calc R . .
H47B H -0.0357 0.7209 0.0837 0.114 Uiso 1 1 calc R . .
H47C H 0.0951 0.7130 0.0656 0.114 Uiso 1 1 calc R . .
C48 C 0.1637(4) 1.0274(3) -0.0506(2) 0.0789(12) Uani 1 1 d . . .
H48A H 0.2065 1.0908 -0.0386 0.118 Uiso 1 1 calc R . .
H48B H 0.0781 1.0168 -0.0740 0.118 Uiso 1 1 calc R . .
H48C H 0.2120 1.0052 -0.0805 0.118 Uiso 1 1 calc R . .
C49 C 0.2606(3) 1.0388(2) 0.20318(16) 0.0510(7) Uani 1 1 d . . .
H49A H 0.3387 1.0280 0.2199 0.077 Uiso 1 1 calc R . .
H49B H 0.2012 1.0235 0.2366 0.077 Uiso 1 1 calc R . .
H49C H 0.2806 1.1012 0.1959 0.077 Uiso 1 1 calc R . .
C51 C 0.0586(3) 0.86723(18) 0.27237(15) 0.0421(6) Uani 1 1 d . . .
C52 C -0.0728(3) 0.85147(19) 0.25270(16) 0.0471(7) Uani 1 1 d . . .
C53 C -0.1422(3) 0.8742(2) 0.30007(19) 0.0556(8) Uani 1 1 d . . .
H53 H -0.2294 0.8652 0.2869 0.067 Uiso 1 1 calc R . .
C54 C -0.0876(3) 0.9096(2) 0.36582(19) 0.0581(8) Uani 1 1 d . . .
C55 C 0.0415(3) 0.9231(2) 0.38384(17) 0.0557(8) Uani 1 1 d . . .
H55 H 0.0792 0.9465 0.4288 0.067 Uiso 1 1 calc R . .
C56 C 0.1176(3) 0.90395(19) 0.33879(15) 0.0475(7) Uani 1 1 d . . .
C57 C -0.1410(3) 0.8096(2) 0.18305(18) 0.0627(9) Uani 1 1 d . . .
H57A H -0.0988 0.8445 0.1484 0.094 Uiso 1 1 calc R . .
H57B H -0.2293 0.8077 0.1793 0.094 Uiso 1 1 calc R . .
H57C H -0.1390 0.7495 0.1765 0.094 Uiso 1 1 calc R . .
C58 C -0.1651(4) 0.9346(3) 0.4160(3) 0.0902(14) Uani 1 1 d . . .
H58A H -0.1494 0.9981 0.4178 0.135 Uiso 1 1 calc R . .
H58B H -0.1403 0.9193 0.4610 0.135 Uiso 1 1 calc R . .
H58C H -0.2555 0.9025 0.4016 0.135 Uiso 1 1 calc R . .
C59 C 0.2583(3) 0.9269(2) 0.36385(17) 0.0598(9) Uani 1 1 d . . .
H59A H 0.2837 0.8753 0.3548 0.090 Uiso 1 1 calc R . .
H59B H 0.2742 0.9444 0.4127 0.090 Uiso 1 1 calc R . .
H59C H 0.3077 0.9756 0.3402 0.090 Uiso 1 1 calc R . .
C61 C 0.3757(3) 0.72841(18) 0.41754(14) 0.0393(6) Uani 1 1 d . . .
F62 F 0.53333(19) 0.87218(12) 0.43532(10) 0.0652(5) Uani 1 1 d . . .
C62 C 0.4281(3) 0.8117(2) 0.45378(15) 0.0483(7) Uani 1 1 d . . .
F63 F 0.4400(3) 0.92141(15) 0.54222(11) 0.0916(8) Uani 1 1 d . . .
C63 C 0.3826(4) 0.8388(2) 0.51006(17) 0.0601(9) Uani 1 1 d . . .
F64 F 0.2350(3) 0.80572(18) 0.58928(11) 0.0897(7) Uani 1 1 d . . .
C64 C 0.2799(4) 0.7812(3) 0.53389(16) 0.0598(9) Uani 1 1 d . . .
F65 F 0.12562(19) 0.63794(16) 0.52546(10) 0.0735(6) Uani 1 1 d . . .
C65 C 0.2242(3) 0.6969(2) 0.50163(15) 0.0532(8) Uani 1 1 d . . .
F66 F 0.21348(19) 0.58790(12) 0.41768(9) 0.0658(5) Uani 1 1 d . . .
C66 C 0.2727(3) 0.6727(2) 0.44504(14) 0.0451(7) Uani 1 1 d . . .
C71 C 0.5776(2) 0.69065(17) 0.37465(14) 0.0371(6) Uani 1 1 d . . .
F72 F 0.56502(19) 0.69173(14) 0.49391(9) 0.0639(5) Uani 1 1 d . . .
C72 C 0.6316(3) 0.6894(2) 0.44099(15) 0.0457(7) Uani 1 1 d . . .
F73 F 0.7914(2) 0.67590(18) 0.52474(11) 0.0896(7) Uani 1 1 d . . .
C73 C 0.7492(3) 0.6801(2) 0.45880(17) 0.0577(8) Uani 1 1 d . . .
F74 F 0.9356(2) 0.66196(18) 0.42425(13) 0.0900(7) Uani 1 1 d . . .
C74 C 0.8213(3) 0.6714(2) 0.40882(19) 0.0574(8) Uani 1 1 d . . .
F75 F 0.84113(18) 0.66144(13) 0.29183(10) 0.0631(5) Uani 1 1 d . . .
C75 C 0.7727(3) 0.67154(19) 0.34215(16) 0.0467(7) Uani 1 1 d . . .
F76 F 0.61553(16) 0.67961(11) 0.25913(8) 0.0477(4) Uani 1 1 d . . .
C76 C 0.6557(3) 0.68161(18) 0.32687(14) 0.0397(6) Uani 1 1 d . . .
C81 C 0.5298(3) 0.92663(18) 0.23603(15) 0.0408(6) Uani 1 1 d . . .
C82 C 0.5068(3) 0.9261(2) 0.16530(16) 0.0528(8) Uani 1 1 d . . .
H82 H 0.4681 0.8715 0.1383 0.063 Uiso 1 1 calc R . .
C83 C 0.5398(3) 1.0042(2) 0.13389(18) 0.0608(9) Uani 1 1 d . . .
H83 H 0.5228 1.0013 0.0860 0.073 Uiso 1 1 calc R . .
C84 C 0.5971(3) 1.0869(2) 0.17087(19) 0.0570(9) Uani 1 1 d . A .
C85 C 0.6201(3) 1.0873(2) 0.24123(19) 0.0560(8) Uani 1 1 d . . .
H85 H 0.6595 1.1421 0.2679 0.067 Uiso 1 1 calc R . .
C86 C 0.5868(3) 1.0094(2) 0.27378(17) 0.0486(7) Uani 1 1 d . . .
H86 H 0.6028 1.0125 0.3217 0.058 Uiso 1 1 calc R . .
C87 C 0.6329(4) 1.1741(2) 0.1362(2) 0.0764(12) Uani 1 1 d D . .
C88 C 0.5914(7) 1.1479(5) 0.0506(3) 0.078(2) Uani 0.585(7) 1 d PDU A 1
H88A H 0.4998 1.1167 0.0406 0.117 Uiso 0.585(7) 1 calc PR A 1
H88B H 0.6367 1.1100 0.0346 0.117 Uiso 0.585(7) 1 calc PR A 1
H88C H 0.6139 1.2020 0.0276 0.117 Uiso 0.585(7) 1 calc PR A 1
C89 C 0.7690(6) 1.2193(5) 0.1444(5) 0.081(3) Uani 0.585(7) 1 d PDU A 1
H89A H 0.8113 1.1775 0.1326 0.122 Uiso 0.585(7) 1 calc PR A 1
H89B H 0.7989 1.2441 0.1915 0.122 Uiso 0.585(7) 1 calc PR A 1
H89C H 0.7886 1.2669 0.1145 0.122 Uiso 0.585(7) 1 calc PR A 1
C90 C 0.5491(7) 1.2254(5) 0.1518(4) 0.066(2) Uani 0.585(7) 1 d PDU A 1
H90A H 0.4604 1.1864 0.1440 0.099 Uiso 0.585(7) 1 calc PR A 1
H90B H 0.5607 1.2734 0.1223 0.099 Uiso 0.585(7) 1 calc PR A 1
H90C H 0.5713 1.2501 0.1992 0.099 Uiso 0.585(7) 1 calc PR A 1
C88A C 0.7410(10) 1.1816(7) 0.0967(6) 0.072(3) Uani 0.415(7) 1 d PDU A 2
H88D H 0.8066 1.1659 0.1241 0.108 Uiso 0.415(7) 1 calc PR A 2
H88E H 0.7767 1.2423 0.0851 0.108 Uiso 0.415(7) 1 calc PR A 2
H88F H 0.7103 1.1415 0.0551 0.108 Uiso 0.415(7) 1 calc PR A 2
C89A C 0.7165(10) 1.2598(5) 0.1985(5) 0.078(3) Uani 0.415(7) 1 d PDU A 2
H89D H 0.7908 1.2482 0.2204 0.118 Uiso 0.415(7) 1 calc PR A 2
H89E H 0.6614 1.2638 0.2323 0.118 Uiso 0.415(7) 1 calc PR A 2
H89F H 0.7441 1.3154 0.1777 0.118 Uiso 0.415(7) 1 calc PR A 2
C90A C 0.5259(9) 1.1984(8) 0.1113(7) 0.075(3) Uani 0.415(7) 1 d PDU A 2
H90D H 0.4694 1.1922 0.1460 0.112 Uiso 0.415(7) 1 calc PR A 2
H90E H 0.4799 1.1599 0.0704 0.112 Uiso 0.415(7) 1 calc PR A 2
H90F H 0.5553 1.2598 0.1004 0.112 Uiso 0.415(7) 1 calc PR A 2
C91 C 0.3286(4) 0.2294(2) 0.35314(18) 0.0629(9) Uani 1 1 d . . .
H91A H 0.3610 0.2841 0.3843 0.075 Uiso 1 1 calc R . .
H91B H 0.2841 0.2416 0.3112 0.075 Uiso 1 1 calc R . .
Cl1 Cl 0.45726(11) 0.19714(8) 0.33331(6) 0.0900(3) Uani 1 1 d . . .
Cl2 Cl 0.22179(12) 0.14569(7) 0.39147(7) 0.0918(3) Uani 1 1 d . . .
C92 C 0.4601(18) 0.6585(16) 0.1259(7) 0.081(4) Uani 0.490(19) 1 d PDU B 1
H92A H 0.4263 0.6279 0.1650 0.098 Uiso 0.490(19) 1 calc PR B 1
H92B H 0.5212 0.7174 0.1435 0.098 Uiso 0.490(19) 1 calc PR B 1
Cl3 Cl 0.3381(5) 0.6707(6) 0.0728(3) 0.0806(16) Uani 0.490(19) 1 d PDU B 1
Cl4 Cl 0.5383(13) 0.5986(10) 0.0848(3) 0.164(3) Uani 0.490(19) 1 d PDU B 1
C92A C 0.461(2) 0.646(2) 0.1148(10) 0.118(7) Uani 0.510(19) 1 d PDU B 2
H92C H 0.4128 0.5847 0.1239 0.142 Uiso 0.510(19) 1 calc PR B 2
H92D H 0.4977 0.6813 0.1587 0.142 Uiso 0.510(19) 1 calc PR B 2
Cl3A Cl 0.3617(11) 0.6903(9) 0.0689(5) 0.143(3) Uani 0.510(19) 1 d PDU B 2
Cl4A Cl 0.5792(7) 0.6454(9) 0.0668(7) 0.186(4) Uani 0.510(19) 1 d PDU B 2

loop_
_atom_site_aniso_label
_atom_site_aniso_U_11
_atom_site_aniso_U_22
_atom_site_aniso_U_33
_atom_site_aniso_U_23
_atom_site_aniso_U_13
_atom_site_aniso_U_12
P1 0.0400(4) 0.0315(3) 0.0399(4) 0.0026(3) 0.0035(3) 0.0123(3)
P2 0.0495(4) 0.0373(4) 0.0457(4) 0.0043(3) -0.0014(3) 0.0184(3)
B1 0.0391(16) 0.0311(15) 0.0386(16) 0.0055(13) 0.0045(13) 0.0109(13)
C5 0.0398(14) 0.0322(13) 0.0361(14) 0.0056(11) 0.0039(11) 0.0105(11)
C4 0.0379(14) 0.0303(13) 0.0368(14) 0.0071(11) 0.0069(11) 0.0132(11)
C3 0.0362(14) 0.0330(13) 0.0345(13) 0.0064(11) 0.0062(11) 0.0102(11)
C2 0.0363(14) 0.0326(13) 0.0377(14) 0.0069(11) 0.0064(11) 0.0109(11)
C6 0.0408(15) 0.0346(14) 0.0418(15) 0.0024(11) 0.0028(12) 0.0140(12)
C7 0.075(2) 0.0410(16) 0.0448(17) 0.0022(13) -0.0022(15) 0.0281(15)
C8 0.0380(14) 0.0342(14) 0.0386(14) 0.0000(12) 0.0013(11) 0.0106(11)
C9 0.0409(15) 0.0380(15) 0.0448(16) 0.0057(13) 0.0043(12) 0.0127(12)
C11 0.0400(15) 0.0333(14) 0.0502(17) 0.0046(12) 0.0002(12) 0.0137(12)
C12 0.0437(16) 0.0363(15) 0.0559(18) -0.0019(13) -0.0032(13) 0.0155(13)
C13 0.0512(18) 0.0331(15) 0.076(2) -0.0044(15) -0.0042(16) 0.0154(14)
C14 0.0460(17) 0.0349(16) 0.084(2) 0.0116(16) -0.0040(16) 0.0122(13)
C15 0.0476(17) 0.0441(17) 0.072(2) 0.0182(16) 0.0087(15) 0.0108(14)
C16 0.0429(16) 0.0395(15) 0.0530(17) 0.0090(13) 0.0030(13) 0.0140(13)
C17 0.073(2) 0.0484(19) 0.066(2) -0.0095(16) 0.0141(18) 0.0209(17)
C18 0.068(2) 0.0390(18) 0.114(3) 0.012(2) 0.003(2) 0.0087(17)
C19 0.070(2) 0.0477(18) 0.0547(19) 0.0107(15) 0.0208(16) 0.0162(16)
C31 0.0413(15) 0.0313(13) 0.0431(15) 0.0046(11) 0.0016(12) 0.0115(11)
C32 0.0454(16) 0.0532(18) 0.0445(17) -0.0011(14) 0.0004(13) 0.0155(14)
C33 0.058(2) 0.072(2) 0.0452(18) -0.0009(16) -0.0043(15) 0.0153(17)
C34 0.0459(18) 0.069(2) 0.058(2) 0.0048(17) -0.0089(15) 0.0118(16)
C35 0.0395(16) 0.066(2) 0.066(2) 0.0028(17) 0.0015(15) 0.0163(15)
C36 0.0458(17) 0.0481(17) 0.0488(17) -0.0008(13) 0.0017(13) 0.0145(14)
C21 0.0384(14) 0.0286(13) 0.0454(16) 0.0066(11) 0.0028(12) 0.0093(11)
C22 0.0486(17) 0.0426(16) 0.0545(18) 0.0045(13) 0.0042(14) 0.0219(14)
C23 0.0555(19) 0.0525(19) 0.081(3) 0.0046(17) 0.0094(17) 0.0282(16)
C24 0.064(2) 0.053(2) 0.084(3) 0.0163(18) -0.0065(19) 0.0310(17)
C25 0.069(2) 0.0537(19) 0.057(2) 0.0199(16) -0.0062(17) 0.0193(17)
C26 0.0544(18) 0.0408(16) 0.0480(17) 0.0119(13) 0.0051(13) 0.0160(14)
C41 0.0497(17) 0.0490(17) 0.0453(16) 0.0072(13) 0.0034(13) 0.0258(14)
C42 0.062(2) 0.0569(19) 0.0467(18) 0.0041(15) 0.0007(14) 0.0286(16)
C43 0.070(2) 0.076(2) 0.0417(18) 0.0084(16) 0.0035(15) 0.0367(19)
C44 0.0561(19) 0.075(2) 0.056(2) 0.0237(18) 0.0159(16) 0.0325(18)
C45 0.0482(17) 0.0565(19) 0.062(2) 0.0211(16) 0.0127(15) 0.0217(15)
C46 0.0410(15) 0.0491(17) 0.0542(18) 0.0110(14) 0.0079(13) 0.0207(13)
C47 0.113(3) 0.060(2) 0.050(2) -0.0066(17) -0.016(2) 0.034(2)
C48 0.084(3) 0.103(3) 0.064(2) 0.038(2) 0.020(2) 0.044(2)
C49 0.0471(17) 0.0443(17) 0.0606(19) 0.0094(14) 0.0049(14) 0.0141(14)
C51 0.0478(16) 0.0325(14) 0.0467(16) 0.0087(12) 0.0030(13) 0.0147(12)
C52 0.0484(17) 0.0348(15) 0.0556(18) 0.0146(13) 0.0057(14) 0.0096(13)
C53 0.0442(17) 0.0408(17) 0.079(2) 0.0149(16) 0.0108(16) 0.0083(14)
C54 0.060(2) 0.0401(17) 0.074(2) 0.0093(16) 0.0250(18) 0.0119(15)
C55 0.070(2) 0.0440(17) 0.0504(18) 0.0025(14) 0.0091(16) 0.0160(16)
C56 0.0580(18) 0.0370(15) 0.0485(17) 0.0065(13) 0.0026(14) 0.0183(14)
C57 0.0493(19) 0.068(2) 0.060(2) 0.0167(17) -0.0026(15) 0.0071(16)
C58 0.086(3) 0.081(3) 0.106(3) 0.004(3) 0.048(3) 0.020(2)
C59 0.066(2) 0.062(2) 0.0524(19) -0.0062(16) -0.0086(16) 0.0307(17)
C61 0.0421(15) 0.0391(15) 0.0377(15) 0.0039(12) 0.0020(12) 0.0161(12)
F62 0.0762(13) 0.0456(10) 0.0589(11) -0.0069(8) 0.0132(9) 0.0014(9)
C62 0.0568(18) 0.0432(16) 0.0445(17) 0.0017(13) 0.0058(14) 0.0172(14)
F63 0.146(2) 0.0598(13) 0.0655(14) -0.0168(11) 0.0219(14) 0.0307(14)
C63 0.085(2) 0.0518(19) 0.0462(18) -0.0065(15) 0.0054(17) 0.0293(18)
F64 0.1144(19) 0.1157(19) 0.0562(13) -0.0038(12) 0.0301(12) 0.0577(16)
C64 0.073(2) 0.078(2) 0.0405(17) 0.0003(16) 0.0126(16) 0.041(2)
F65 0.0581(12) 0.1078(17) 0.0532(11) 0.0187(11) 0.0204(9) 0.0203(11)
C65 0.0474(17) 0.076(2) 0.0399(16) 0.0127(16) 0.0086(13) 0.0246(16)
F66 0.0701(12) 0.0554(11) 0.0545(11) -0.0009(9) 0.0197(9) -0.0047(9)
C66 0.0474(16) 0.0491(17) 0.0372(15) 0.0023(13) 0.0017(12) 0.0157(14)
C71 0.0382(14) 0.0287(13) 0.0403(15) 0.0037(11) 0.0021(11) 0.0067(11)
F72 0.0709(12) 0.0927(15) 0.0379(9) 0.0128(9) 0.0045(8) 0.0408(11)
C72 0.0492(17) 0.0471(17) 0.0414(16) 0.0040(13) 0.0024(13) 0.0186(14)
F73 0.0980(17) 0.131(2) 0.0545(12) 0.0020(12) -0.0209(11) 0.0695(16)
C73 0.060(2) 0.064(2) 0.0493(19) 0.0017(15) -0.0137(15) 0.0284(17)
F74 0.0618(13) 0.1166(19) 0.1057(18) 0.0055(15) -0.0087(12) 0.0562(13)
C74 0.0432(17) 0.058(2) 0.074(2) 0.0026(17) -0.0044(16) 0.0252(15)
F75 0.0571(11) 0.0630(12) 0.0806(13) 0.0109(10) 0.0237(10) 0.0302(9)
C75 0.0433(16) 0.0404(16) 0.0585(19) 0.0054(14) 0.0103(14) 0.0159(13)
F76 0.0530(10) 0.0511(10) 0.0419(9) 0.0084(7) 0.0096(7) 0.0201(8)
C76 0.0411(15) 0.0327(14) 0.0426(16) 0.0041(11) 0.0030(12) 0.0097(12)
C81 0.0413(15) 0.0356(14) 0.0480(16) 0.0106(12) 0.0093(12) 0.0143(12)
C82 0.065(2) 0.0467(17) 0.0506(18) 0.0090(14) 0.0108(15) 0.0225(15)
C83 0.072(2) 0.069(2) 0.054(2) 0.0271(17) 0.0209(17) 0.0334(19)
C84 0.0523(19) 0.053(2) 0.081(2) 0.0331(18) 0.0290(17) 0.0277(16)
C85 0.0517(18) 0.0373(16) 0.079(2) 0.0088(15) 0.0136(16) 0.0134(14)
C86 0.0478(17) 0.0434(16) 0.0540(18) 0.0086(14) 0.0056(14) 0.0145(14)
C87 0.068(2) 0.063(2) 0.120(3) 0.054(2) 0.046(2) 0.0332(19)
C88 0.094(5) 0.075(4) 0.069(4) 0.036(3) 0.015(3) 0.030(4)
C89 0.064(4) 0.072(5) 0.104(6) 0.045(4) 0.014(4) 0.012(3)
C90 0.075(4) 0.050(4) 0.081(5) 0.030(4) 0.012(4) 0.029(3)
C88A 0.071(6) 0.073(6) 0.085(6) 0.036(5) 0.031(5) 0.029(5)
C89A 0.093(6) 0.043(4) 0.100(7) 0.021(4) 0.027(5) 0.017(4)
C90A 0.066(5) 0.065(6) 0.099(7) 0.046(6) 0.010(5) 0.025(5)
C91 0.076(2) 0.0522(19) 0.057(2) 0.0047(16) 0.0009(17) 0.0196(17)
Cl1 0.0770(7) 0.0820(7) 0.1056(8) -0.0089(6) 0.0102(6) 0.0229(5)
Cl2 0.1005(8) 0.0657(6) 0.1104(9) 0.0223(6) 0.0307(7) 0.0223(6)
C92 0.095(7) 0.080(6) 0.061(6) 0.005(5) 0.003(5) 0.020(5)
Cl3 0.062(2) 0.112(3) 0.058(2) -0.0070(18) -0.0038(13) 0.0228(17)
Cl4 0.177(6) 0.241(7) 0.137(3) 0.042(4) 0.038(3) 0.148(5)
C92A 0.115(8) 0.125(10) 0.096(9) 0.019(8) -0.007(7) 0.020(7)
Cl3A 0.158(6) 0.138(5) 0.112(4) -0.033(3) -0.034(3) 0.047(4)
Cl4A 0.109(3) 0.232(7) 0.203(7) -0.028(5) -0.011(3) 0.057(4)

loop_
_atom_type_symbol
_atom_type_description
_atom_type_scat_dispersion_real
_atom_type_scat_dispersion_imag
_atom_type_scat_source
C C 0.0181 0.0091 'International Tables Vol C Tables 4.2.6.8 and 6.1.1.4'
H H 0.0000 0.0000 'International Tables Vol C Tables 4.2.6.8 and 6.1.1.4'
B B 0.0090 0.0039 'International Tables Vol C Tables 4.2.6.8 and 6.1.1.4'
F F 0.0727 0.0534 'International Tables Vol C Tables 4.2.6.8 and 6.1.1.4'
P P 0.2955 0.4335 'International Tables Vol C Tables 4.2.6.8 and 6.1.1.4'
Cl Cl 0.3639 0.7018 'International Tables Vol C Tables 4.2.6.8 and 6.1.1.4'

loop_
_geom_angle_atom_site_label_1
_geom_angle_atom_site_label_2
_geom_angle_atom_site_label_3
_geom_angle
C5 P1 C2 91.55(12)
C5 P1 C11 109.85(12)
C2 P1 C11 112.11(12)
C7 P2 C41 114.75(14)
C7 P2 C51 113.46(14)
C41 P2 C51 114.50(13)
C7 P2 H01 103.9(12)
C41 P2 H01 103.5(12)
C51 P2 H01 105.0(11)
C8 B1 C71 105.0(2)
C8 B1 C3 107.8(2)
C71 B1 C3 112.6(2)
C8 B1 C61 107.7(2)
C71 B1 C61 110.3(2)
C3 B1 C61 112.9(2)
C4 C5 C31 129.9(2)
C4 C5 P1 108.57(19)
C31 C5 P1 121.09(19)
C5 C4 C3 115.6(2)
C5 C4 C6 122.9(2)
C3 C4 C6 121.4(2)
C2 C3 C4 110.9(2)
C2 C3 B1 127.9(2)
C4 C3 B1 120.9(2)
C3 C2 C21 131.0(2)
C3 C2 P1 110.38(19)
C21 C2 P1 118.23(19)
C4 C6 C7 111.1(2)
C4 C6 H6A 109.4
C7 C6 H6A 109.4
C4 C6 H6B 109.4
C7 C6 H6B 109.4
H6A C6 H6B 108.0
C6 C7 P2 113.2(2)
C6 C7 H7A 108.9
P2 C7 H7A 108.9
C6 C7 H7B 108.9
P2 C7 H7B 108.9
H7A C7 H7B 107.7
C9 C8 B1 176.8(3)
C8 C9 C81 175.3(3)
C16 C11 C12 119.5(3)
C16 C11 P1 123.8(2)
C12 C11 P1 116.7(2)
C13 C12 C11 118.7(3)
C13 C12 C17 118.4(3)
C11 C12 C17 122.9(3)
C14 C13 C12 122.6(3)
C14 C13 H13 118.7
C12 C13 H13 118.7
C13 C14 C15 117.8(3)
C13 C14 C18 121.4(3)
C15 C14 C18 120.8(3)
C14 C15 C16 122.4(3)
C14 C15 H15 118.8
C16 C15 H15 118.8
C15 C16 C11 119.0(3)
C15 C16 C19 118.4(3)
C11 C16 C19 122.6(3)
C12 C17 H17A 109.5
C12 C17 H17B 109.5
H17A C17 H17B 109.5
C12 C17 H17C 109.5
H17A C17 H17C 109.5
H17B C17 H17C 109.5
C14 C18 H18A 109.5
C14 C18 H18B 109.5
H18A C18 H18B 109.5
C14 C18 H18C 109.5
H18A C18 H18C 109.5
H18B C18 H18C 109.5
C16 C19 H19A 109.5
C16 C19 H19B 109.5
H19A C19 H19B 109.5
C16 C19 H19C 109.5
H19A C19 H19C 109.5
H19B C19 H19C 109.5
C36 C31 C32 117.6(3)
C36 C31 C5 121.8(3)
C32 C31 C5 120.6(3)
C33 C32 C31 121.1(3)
C33 C32 H32 119.4
C31 C32 H32 119.4
C34 C33 C32 120.4(3)
C34 C33 H33 119.8
C32 C33 H33 119.8
C35 C34 C33 119.4(3)
C35 C34 H34 120.3
C33 C34 H34 120.3
C34 C35 C36 120.5(3)
C34 C35 H35 119.8
C36 C35 H35 119.8
C31 C36 C35 120.9(3)
C31 C36 H36 119.5
C35 C36 H36 119.5
C26 C21 C22 117.3(3)
C26 C21 C2 121.0(2)
C22 C21 C2 121.7(3)
C23 C22 C21 121.5(3)
C23 C22 H22 119.2
C21 C22 H22 119.2
C24 C23 C22 120.0(3)
C24 C23 H23 120.0
C22 C23 H23 120.0
C23 C24 C25 119.5(3)
C23 C24 H24 120.2
C25 C24 H24 120.2
C24 C25 C26 120.8(3)
C24 C25 H25 119.6
C26 C25 H25 119.6
C25 C26 C21 120.7(3)
C25 C26 H26 119.6
C21 C26 H26 119.6
C46 C41 C42 119.9(3)
C46 C41 P2 114.2(2)
C42 C41 P2 125.8(2)
C43 C42 C41 117.6(3)
C43 C42 C47 117.3(3)
C41 C42 C47 125.1(3)
C44 C43 C42 123.4(3)
C44 C43 H43 118.3
C42 C43 H43 118.3
C45 C44 C43 117.5(3)
C45 C44 C48 121.8(4)
C43 C44 C48 120.7(3)
C44 C45 C46 122.9(3)
C44 C45 H45 118.6
C46 C45 H45 118.6
C45 C46 C41 118.8(3)
C45 C46 C49 117.9(3)
C41 C46 C49 123.3(3)
C42 C47 H47A 109.5
C42 C47 H47B 109.5
H47A C47 H47B 109.5
C42 C47 H47C 109.5
H47A C47 H47C 109.5
H47B C47 H47C 109.5
C44 C48 H48A 109.5
C44 C48 H48B 109.5
H48A C48 H48B 109.5
C44 C48 H48C 109.5
H48A C48 H48C 109.5
H48B C48 H48C 109.5
C46 C49 H49A 109.5
C46 C49 H49B 109.5
H49A C49 H49B 109.5
C46 C49 H49C 109.5
H49A C49 H49C 109.5
H49B C49 H49C 109.5
C56 C51 C52 120.8(3)
C56 C51 P2 118.5(2)
C52 C51 P2 120.7(2)
C53 C52 C51 118.5(3)
C53 C52 C57 118.8(3)
C51 C52 C57 122.7(3)
C54 C53 C52 122.2(3)
C54 C53 H53 118.9
C52 C53 H53 118.9
C53 C54 C55 117.9(3)
C53 C54 C58 121.0(4)
C55 C54 C58 121.1(4)
C56 C55 C54 123.2(3)
C56 C55 H55 118.4
C54 C55 H55 118.4
C55 C56 C51 117.5(3)
C55 C56 C59 117.7(3)
C51 C56 C59 124.8(3)
C52 C57 H57A 109.5
C52 C57 H57B 109.5
H57A C57 H57B 109.5
C52 C57 H57C 109.5
H57A C57 H57C 109.5
H57B C57 H57C 109.5
C54 C58 H58A 109.5
C54 C58 H58B 109.5
H58A C58 H58B 109.5
C54 C58 H58C 109.5
H58A C58 H58C 109.5
H58B C58 H58C 109.5
C56 C59 H59A 109.5
C56 C59 H59B 109.5
H59A C59 H59B 109.5
C56 C59 H59C 109.5
H59A C59 H59C 109.5
H59B C59 H59C 109.5
C62 C61 C66 112.6(3)
C62 C61 B1 122.1(2)
C66 C61 B1 125.3(2)
F62 C62 C63 115.5(3)
F62 C62 C61 119.7(3)
C63 C62 C61 124.7(3)
F63 C63 C64 119.7(3)
F63 C63 C62 120.6(3)
C64 C63 C62 119.7(3)
F64 C64 C63 120.7(3)
F64 C64 C65 120.1(3)
C63 C64 C65 119.1(3)
F65 C65 C64 120.3(3)
F65 C65 C66 120.4(3)
C64 C65 C66 119.3(3)
F66 C66 C65 115.0(3)
F66 C66 C61 120.5(2)
C65 C66 C61 124.5(3)
C72 C71 C76 112.3(3)
C72 C71 B1 127.0(2)
C76 C71 B1 120.7(2)
F72 C72 C73 114.7(3)
F72 C72 C71 120.3(3)
C73 C72 C71 124.8(3)
F73 C73 C74 119.7(3)
F73 C73 C72 120.5(3)
C74 C73 C72 119.7(3)
F74 C74 C75 120.4(3)
F74 C74 C73 121.3(3)
C75 C74 C73 118.3(3)
F75 C75 C74 119.3(3)
F75 C75 C76 120.7(3)
C74 C75 C76 120.0(3)
F76 C76 C75 115.3(2)
F76 C76 C71 119.8(2)
C75 C76 C71 124.9(3)
C82 C81 C86 117.1(3)
C82 C81 C9 122.3(3)
C86 C81 C9 120.5(3)
C83 C82 C81 121.4(3)
C83 C82 H82 119.3
C81 C82 H82 119.3
C82 C83 C84 122.0(3)
C82 C83 H83 119.0
C84 C83 H83 119.0
C85 C84 C83 116.6(3)
C85 C84 C87 121.2(3)
C83 C84 C87 122.2(3)
C84 C85 C86 122.2(3)
C84 C85 H85 118.9
C86 C85 H85 118.9
C85 C86 C81 120.7(3)
C85 C86 H86 119.6
C81 C86 H86 119.6
C90A C87 C89 133.5(6)
C90A C87 C90 34.4(5)
C89 C87 C90 118.7(5)
C90A C87 C88A 122.7(7)
C89 C87 C88A 42.0(5)
C90 C87 C88A 138.8(5)
C90A C87 C84 113.8(5)
C89 C87 C84 112.1(4)
C90 C87 C84 110.7(4)
C88A C87 C84 110.5(4)
C90A C87 C88 68.3(7)
C89 C87 C88 104.2(5)
C90 C87 C88 101.9(4)
C88A C87 C88 64.7(6)
C84 C87 C88 108.0(4)
C90A C87 C89A 102.8(7)
C89 C87 C89A 55.3(5)
C90 C87 C89A 71.2(5)
C88A C87 C89A 96.5(6)
C84 C87 C89A 107.6(4)
C88 C87 C89A 143.8(4)
C87 C88 H88A 109.5
C87 C88 H88B 109.5
H88A C88 H88B 109.5
C87 C88 H88C 109.5
H88A C88 H88C 109.5
H88B C88 H88C 109.5
C87 C89 H89A 109.5
C87 C89 H89B 109.5
H89A C89 H89B 109.5
C87 C89 H89C 109.5
H89A C89 H89C 109.5
H89B C89 H89C 109.5
C87 C90 H90A 109.5
C87 C90 H90B 109.5
H90A C90 H90B 109.5
C87 C90 H90C 109.5
H90A C90 H90C 109.5
H90B C90 H90C 109.5
C87 C88A H88D 109.5
C87 C88A H88E 109.5
H88D C88A H88E 109.5
C87 C88A H88F 109.5
H88D C88A H88F 109.5
H88E C88A H88F 109.5
C87 C89A H89D 109.5
C87 C89A H89E 109.5
H89D C89A H89E 109.5
C87 C89A H89F 109.5
H89D C89A H89F 109.5
H89E C89A H89F 109.5
C87 C90A H90D 109.5
C87 C90A H90E 109.5
H90D C90A H90E 109.5
C87 C90A H90F 109.5
H90D C90A H90F 109.5
H90E C90A H90F 109.5
Cl2 C91 Cl1 110.5(2)
Cl2 C91 H91A 109.6
Cl1 C91 H91A 109.6
Cl2 C91 H91B 109.6
Cl1 C91 H91B 109.6
H91A C91 H91B 108.1
Cl3 C92 Cl4 111.6(10)
Cl3 C92 H92A 109.3
Cl4 C92 H92A 109.3
Cl3 C92 H92B 109.3
Cl4 C92 H92B 109.3
H92A C92 H92B 108.0
Cl3A C92A Cl4A 107.2(12)
Cl3A C92A H92C 110.3
Cl4A C92A H92C 110.3
Cl3A C92A H92D 110.3
Cl4A C92A H92D 110.3
H92C C92A H92D 108.5

loop_
_geom_bond_atom_site_label_1
_geom_bond_atom_site_label_2
_geom_bond_distance
P1 C5 1.786(3)
P1 C2 1.796(3)
P1 C11 1.830(3)
P2 C7 1.796(3)
P2 C41 1.807(3)
P2 C51 1.809(3)
P2 H01 1.33(3)
B1 C8 1.617(4)
B1 C71 1.654(4)
B1 C3 1.657(4)
B1 C61 1.667(4)
C5 C4 1.368(4)
C5 C31 1.477(4)
C4 C3 1.483(4)
C4 C6 1.522(4)
C3 C2 1.374(4)
C2 C21 1.472(4)
C6 C7 1.539(4)
C6 H6A 0.9800
C6 H6B 0.9800
C7 H7A 0.9800
C7 H7B 0.9800
C8 C9 1.208(4)
C9 C81 1.444(4)
C11 C16 1.403(4)
C11 C12 1.413(4)
C12 C13 1.396(4)
C12 C17 1.515(5)
C13 C14 1.378(5)
C13 H13 0.9400
C14 C15 1.382(5)
C14 C18 1.508(4)
C15 C16 1.397(4)
C15 H15 0.9400
C16 C19 1.499(4)
C17 H17A 0.9700
C17 H17B 0.9700
C17 H17C 0.9700
C18 H18A 0.9700
C18 H18B 0.9700
C18 H18C 0.9700
C19 H19A 0.9700
C19 H19B 0.9700
C19 H19C 0.9700
C31 C36 1.388(4)
C31 C32 1.394(4)
C32 C33 1.381(4)
C32 H32 0.9400
C33 C34 1.378(5)
C33 H33 0.9400
C34 C35 1.371(5)
C34 H34 0.9400
C35 C36 1.390(4)
C35 H35 0.9400
C36 H36 0.9400
C21 C26 1.393(4)
C21 C22 1.395(4)
C22 C23 1.381(4)
C22 H22 0.9400
C23 C24 1.371(5)
C23 H23 0.9400
C24 C25 1.372(5)
C24 H24 0.9400
C25 C26 1.381(4)
C25 H25 0.9400
C26 H26 0.9400
C41 C46 1.406(4)
C41 C42 1.424(4)
C42 C43 1.388(5)
C42 C47 1.507(5)
C43 C44 1.381(5)
C43 H43 0.9400
C44 C45 1.379(5)
C44 C48 1.506(5)
C45 C46 1.383(4)
C45 H45 0.9400
C46 C49 1.508(4)
C47 H47A 0.9700
C47 H47B 0.9700
C47 H47C 0.9700
C48 H48A 0.9700
C48 H48B 0.9700
C48 H48C 0.9700
C49 H49A 0.9700
C49 H49B 0.9700
C49 H49C 0.9700
C51 C56 1.404(4)
C51 C52 1.408(4)
C52 C53 1.386(5)
C52 C57 1.502(5)
C53 C54 1.378(5)
C53 H53 0.9400
C54 C55 1.386(5)
C54 C58 1.507(5)
C55 C56 1.386(4)
C55 H55 0.9400
C56 C59 1.509(5)
C57 H57A 0.9700
C57 H57B 0.9700
C57 H57C 0.9700
C58 H58A 0.9700
C58 H58B 0.9700
C58 H58C 0.9700
C59 H59A 0.9700
C59 H59B 0.9700
C59 H59C 0.9700
C61 C62 1.386(4)
C61 C66 1.387(4)
F62 C62 1.352(4)
C62 C63 1.379(4)
F63 C63 1.350(4)
C63 C64 1.360(5)
F64 C64 1.345(4)
C64 C65 1.370(5)
F65 C65 1.341(4)
C65 C66 1.387(4)
F66 C66 1.348(3)
C71 C72 1.384(4)
C71 C76 1.388(4)
F72 C72 1.354(3)
C72 C73 1.379(4)
F73 C73 1.348(4)
C73 C74 1.371(5)
F74 C74 1.339(4)
C74 C75 1.368(5)
F75 C75 1.354(3)
C75 C76 1.371(4)
F76 C76 1.359(3)
C81 C82 1.392(4)
C81 C86 1.395(4)
C82 C83 1.381(4)
C82 H82 0.9400
C83 C84 1.387(5)
C83 H83 0.9400
C84 C85 1.385(5)
C84 C87 1.539(4)
C85 C86 1.391(4)
C85 H85 0.9400
C86 H86 0.9400
C87 C90A 1.419(9)
C87 C89 1.437(7)
C87 C90 1.479(7)
C87 C88A 1.484(8)
C87 C88 1.695(7)
C87 C89A 1.727(9)
C88 H88A 0.9700
C88 H88B 0.9700
C88 H88C 0.9700
C89 H89A 0.9700
C89 H89B 0.9700
C89 H89C 0.9700
C90 H90A 0.9700
C90 H90B 0.9700
C90 H90C 0.9700
C88A H88D 0.9700
C88A H88E 0.9700
C88A H88F 0.9700
C89A H89D 0.9700
C89A H89E 0.9700
C89A H89F 0.9700
C90A H90D 0.9700
C90A H90E 0.9700
C90A H90F 0.9700
C91 Cl2 1.743(4)
C91 Cl1 1.753(4)
C91 H91A 0.9800
C91 H91B 0.9800
C92 Cl3 1.695(12)
C92 Cl4 1.723(13)
C92 H92A 0.9800
C92 H92B 0.9800
C92A Cl3A 1.709(14)
C92A Cl4A 1.712(14)
C92A H92C 0.9800
C92A H92D 0.9800

loop_
_geom_torsion_atom_site_label_1
_geom_torsion_atom_site_label_2
_geom_torsion_atom_site_label_3
_geom_torsion_atom_site_label_4
_geom_torsion
C2 P1 C5 C4 14.1(2)
C11 P1 C5 C4 128.34(19)
C2 P1 C5 C31 -172.6(2)
C11 P1 C5 C31 -58.4(2)
C31 C5 C4 C3 178.3(3)
P1 C5 C4 C3 -9.2(3)
C31 C5 C4 C6 -4.2(4)
P1 C5 C4 C6 168.3(2)
C5 C4 C3 C2 -2.9(3)
C6 C4 C3 C2 179.5(2)
C5 C4 C3 B1 171.0(2)
C6 C4 C3 B1 -6.6(4)
C8 B1 C3 C2 119.7(3)
C71 B1 C3 C2 4.4(4)
C61 B1 C3 C2 -121.4(3)
C8 B1 C3 C4 -53.1(3)
C71 B1 C3 C4 -168.4(2)
C61 B1 C3 C4 65.8(3)
C4 C3 C2 C21 -173.9(3)
B1 C3 C2 C21 12.7(5)
C4 C3 C2 P1 13.6(3)
B1 C3 C2 P1 -159.8(2)
C5 P1 C2 C3 -16.2(2)
C11 P1 C2 C3 -128.42(19)
C5 P1 C2 C21 170.2(2)
C11 P1 C2 C21 58.0(2)
C5 C4 C6 C7 -51.5(4)
C3 C4 C6 C7 125.9(3)
C4 C6 C7 P2 -155.7(2)
C41 P2 C7 C6 172.0(2)
C51 P2 C7 C6 -53.7(3)
C71 B1 C8 C9 -44(5)
C3 B1 C8 C9 -164(5)
C61 B1 C8 C9 73(5)
B1 C8 C9 C81 -34(8)
C5 P1 C11 C16 -47.5(3)
C2 P1 C11 C16 52.8(3)
C5 P1 C11 C12 131.6(2)
C2 P1 C11 C12 -128.2(2)
C16 C11 C12 C13 0.6(4)
P1 C11 C12 C13 -178.5(2)
C16 C11 C12 C17 -178.5(3)
P1 C11 C12 C17 2.4(4)
C11 C12 C13 C14 -0.7(5)
C17 C12 C13 C14 178.5(3)
C12 C13 C14 C15 0.0(5)
C12 C13 C14 C18 179.9(3)
C13 C14 C15 C16 0.7(5)
C18 C14 C15 C16 -179.2(3)
C14 C15 C16 C11 -0.7(5)
C14 C15 C16 C19 179.7(3)
C12 C11 C16 C15 0.1(4)
P1 C11 C16 C15 179.1(2)
C12 C11 C16 C19 179.7(3)
P1 C11 C16 C19 -1.3(4)
C4 C5 C31 C36 -45.7(4)
P1 C5 C31 C36 142.6(2)
C4 C5 C31 C32 135.6(3)
P1 C5 C31 C32 -36.1(3)
C36 C31 C32 C33 1.5(4)
C5 C31 C32 C33 -179.7(3)
C31 C32 C33 C34 1.2(5)
C32 C33 C34 C35 -1.9(5)
C33 C34 C35 C36 -0.1(5)
C32 C31 C36 C35 -3.5(4)
C5 C31 C36 C35 177.8(3)
C34 C35 C36 C31 2.8(5)
C3 C2 C21 C26 54.5(4)
P1 C2 C21 C26 -133.5(2)
C3 C2 C21 C22 -128.0(3)
P1 C2 C21 C22 44.0(3)
C26 C21 C22 C23 -2.9(4)
C2 C21 C22 C23 179.4(3)
C21 C22 C23 C24 0.5(5)
C22 C23 C24 C25 1.7(5)
C23 C24 C25 C26 -1.3(5)
C24 C25 C26 C21 -1.3(5)
C22 C21 C26 C25 3.3(4)
C2 C21 C26 C25 -179.0(3)
C7 P2 C41 C46 -157.7(2)
C51 P2 C41 C46 68.5(2)
C7 P2 C41 C42 19.3(3)
C51 P2 C41 C42 -114.5(3)
C46 C41 C42 C43 0.3(4)
P2 C41 C42 C43 -176.6(2)
C46 C41 C42 C47 -180.0(3)
P2 C41 C42 C47 3.2(5)
C41 C42 C43 C44 0.8(5)
C47 C42 C43 C44 -178.9(3)
C42 C43 C44 C45 -1.4(5)
C42 C43 C44 C48 177.6(3)
C43 C44 C45 C46 0.8(5)
C48 C44 C45 C46 -178.2(3)
C44 C45 C46 C41 0.2(4)
C44 C45 C46 C49 178.1(3)
C42 C41 C46 C45 -0.8(4)
P2 C41 C46 C45 176.4(2)
C42 C41 C46 C49 -178.6(3)
P2 C41 C46 C49 -1.4(4)
C7 P2 C51 C56 98.4(2)
C41 P2 C51 C56 -127.3(2)
C7 P2 C51 C52 -82.3(3)
C41 P2 C51 C52 52.1(3)
C56 C51 C52 C53 0.9(4)
P2 C51 C52 C53 -178.4(2)
C56 C51 C52 C57 -177.9(3)
P2 C51 C52 C57 2.7(4)
C51 C52 C53 C54 -1.5(4)
C57 C52 C53 C54 177.4(3)
C52 C53 C54 C55 0.6(5)
C52 C53 C54 C58 179.3(3)
C53 C54 C55 C56 0.9(5)
C58 C54 C55 C56 -177.8(3)
C54 C55 C56 C51 -1.4(5)
C54 C55 C56 C59 176.5(3)
C52 C51 C56 C55 0.5(4)
P2 C51 C56 C55 179.9(2)
C52 C51 C56 C59 -177.3(3)
P2 C51 C56 C59 2.1(4)
C8 B1 C61 C62 -44.6(3)
C71 B1 C61 C62 69.5(3)
C3 B1 C61 C62 -163.5(3)
C8 B1 C61 C66 137.6(3)
C71 B1 C61 C66 -108.3(3)
C3 B1 C61 C66 18.7(4)
C66 C61 C62 F62 176.7(3)
B1 C61 C62 F62 -1.3(4)
C66 C61 C62 C63 -1.6(4)
B1 C61 C62 C63 -179.7(3)
F62 C62 C63 F63 1.6(5)
C61 C62 C63 F63 180.0(3)
F62 C62 C63 C64 -177.6(3)
C61 C62 C63 C64 0.8(5)
F63 C63 C64 F64 -0.2(5)
C62 C63 C64 F64 179.1(3)
F63 C63 C64 C65 -178.7(3)
C62 C63 C64 C65 0.5(5)
F64 C64 C65 F65 -0.8(5)
C63 C64 C65 F65 177.7(3)
F64 C64 C65 C66 -179.3(3)
C63 C64 C65 C66 -0.8(5)
F65 C65 C66 F66 0.1(4)
C64 C65 C66 F66 178.6(3)
F65 C65 C66 C61 -178.7(3)
C64 C65 C66 C61 -0.2(5)
C62 C61 C66 F66 -177.4(3)
B1 C61 C66 F66 0.5(4)
C62 C61 C66 C65 1.4(4)
B1 C61 C66 C65 179.3(3)
C8 B1 C71 C72 126.9(3)
C3 B1 C71 C72 -116.1(3)
C61 B1 C71 C72 11.1(4)
C8 B1 C71 C76 -53.9(3)
C3 B1 C71 C76 63.1(3)
C61 B1 C71 C76 -169.7(2)
C76 C71 C72 F72 -175.8(2)
B1 C71 C72 F72 3.5(4)
C76 C71 C72 C73 -0.1(4)
B1 C71 C72 C73 179.1(3)
F72 C72 C73 F73 -1.3(5)
C71 C72 C73 F73 -177.2(3)
F72 C72 C73 C74 176.0(3)
C71 C72 C73 C74 0.1(5)
F73 C73 C74 F74 -2.4(5)
C72 C73 C74 F74 -179.7(3)
F73 C73 C74 C75 176.7(3)
C72 C73 C74 C75 -0.5(5)
F74 C74 C75 F75 0.4(5)
C73 C74 C75 F75 -178.8(3)
F74 C74 C75 C76 -179.8(3)
C73 C74 C75 C76 1.1(5)
F75 C75 C76 F76 0.7(4)
C74 C75 C76 F76 -179.2(3)
F75 C75 C76 C71 178.7(2)
C74 C75 C76 C71 -1.2(5)
C72 C71 C76 F76 178.6(2)
B1 C71 C76 F76 -0.7(4)
C72 C71 C76 C75 0.7(4)
B1 C71 C76 C75 -178.7(3)
C8 C9 C81 C82 -175(3)
C8 C9 C81 C86 3(4)
C86 C81 C82 C83 0.4(5)
C9 C81 C82 C83 178.7(3)
C81 C82 C83 C84 0.0(5)
C82 C83 C84 C85 0.1(5)
C82 C83 C84 C87 -179.4(3)
C83 C84 C85 C86 -0.6(5)
C87 C84 C85 C86 179.0(3)
C84 C85 C86 C81 0.9(5)
C82 C81 C86 C85 -0.8(4)
C9 C81 C86 C85 -179.1(3)
C85 C84 C87 C90A -106.4(8)
C83 C84 C87 C90A 73.1(8)
C85 C84 C87 C89 65.7(6)
C83 C84 C87 C89 -114.8(6)
C85 C84 C87 C90 -69.3(5)
C83 C84 C87 C90 110.2(5)
C85 C84 C87 C88A 110.9(6)
C83 C84 C87 C88A -69.6(7)
C85 C84 C87 C88 179.9(4)
C83 C84 C87 C88 -0.6(5)
C85 C84 C87 C89A 6.7(5)
C83 C84 C87 C89A -173.8(5)
